data_7036916
loop_
_publ_author_name
'Khanderi, Jayaprakash'
'Davaasuren, Bambar'
'Alshankiti, Buthainah Ameen'
'Rothenberger, Alexander'

_publ_section_title
;
 Tin(ii) ketoacidoximates: synthesis, X-ray structures and processing to
 tin(ii) oxide.
;
_journal_issue 46
_journal_name_full 'Dalton transactions (Cambridge, England : 2003)'
_journal_page_first 19820
_journal_page_last 19828
_journal_paper_doi 10.1039/c5dt03103f
_journal_volume 44
_journal_year 2015
_chemical_formula_moiety 'C6 H8 N2 O6 Sn'
_chemical_formula_sum 'C6 H8 N2 O6 Sn'
_chemical_formula_weight 322.83
_chemical_name_common 'bis[2-(hydroxyimino) propionato] tin (II)'
_chemical_name_systematic
;
bis[2-(hydroxyimino) propionato] tin (II)
;
_space_group_crystal_system triclinic
_space_group_IT_number 2
_space_group_name_Hall '-P 1'
_space_group_name_H-M_alt 'P -1'
_symmetry_space_group_name_Hall '-P 1'
_symmetry_space_group_name_H-M 'P -1'
_atom_sites_solution_hydrogens mixed
_audit_creation_method SHELXL-2013
_audit_update_record
;
2015-02-10 deposited with the CCDC.
2015-10-21 downloaded from the CCDC.
;
_cell_angle_alpha 113.644(4)
_cell_angle_beta 108.010(4)
_cell_angle_gamma 93.801(4)
_cell_formula_units_Z 4
_cell_length_a 9.3126(5)
_cell_length_b 11.0220(6)
_cell_length_c 11.5938(6)
_cell_measurement_reflns_used 14228
_cell_measurement_temperature 150(2)
_cell_measurement_theta_max 29.66
_cell_measurement_theta_min 2.06
_cell_volume 1011.68(11)
_computing_cell_refinement 'STOE X-AREA'
_computing_data_collection 'STOE X-AREA'
_computing_data_reduction 'STOE X-RED'
_computing_molecular_graphics 'Diamond 3.2'
_computing_publication_material 'SHELXL-2013 (Sheldrick, 2013)'
_computing_structure_refinement 'SHELXL-2013 (Sheldrick, 2013)'
_computing_structure_solution 'Direct methods'
_diffrn_ambient_temperature 150(2)
_diffrn_detector_area_resol_mean 6.67
_diffrn_measured_fraction_theta_full 0.942
_diffrn_measured_fraction_theta_max 0.915
_diffrn_measurement_device_type 'STOE IPDS 2'
_diffrn_measurement_method 'rotation method'
_diffrn_radiation_type MoK\a
_diffrn_radiation_wavelength 0.71073
_diffrn_reflns_av_R_equivalents 0.0171
_diffrn_reflns_av_unetI/netI 0.0191
_diffrn_reflns_laue_measured_fraction_full 0.942
_diffrn_reflns_laue_measured_fraction_max 0.915
_diffrn_reflns_limit_h_max 12
_diffrn_reflns_limit_h_min -12
_diffrn_reflns_limit_k_max 15
_diffrn_reflns_limit_k_min -15
_diffrn_reflns_limit_l_max 13
_diffrn_reflns_limit_l_min -15
_diffrn_reflns_number 9852
_diffrn_reflns_point_group_measured_fraction_full 0.942
_diffrn_reflns_point_group_measured_fraction_max 0.915
_diffrn_reflns_theta_full 25.000
_diffrn_reflns_theta_max 29.228
_diffrn_reflns_theta_min 2.062
_diffrn_source 'sealed X-ray tube, 12 x 0.4 mm long-fine focus'
_exptl_absorpt_coefficient_mu 2.538
_exptl_absorpt_correction_T_max 0.7448
_exptl_absorpt_correction_T_min 0.6500
_exptl_absorpt_correction_type numerical
_exptl_absorpt_process_details 'stoe x-red 32'
_exptl_crystal_colour colourless
_exptl_crystal_density_diffrn 2.120
_exptl_crystal_description block
_exptl_crystal_F_000 624
_exptl_crystal_recrystallization_method 'Re-crystallisation from solvent: Methanol'
_exptl_crystal_size_max 0.150
_exptl_crystal_size_mid 0.100
_exptl_crystal_size_min 0.100
_refine_diff_density_max 0.582
_refine_diff_density_min -0.516
_refine_diff_density_rms 0.086
_refine_ls_extinction_method none
_refine_ls_goodness_of_fit_ref 1.045
_refine_ls_hydrogen_treatment mixed
_refine_ls_matrix_type full
_refine_ls_number_parameters 281
_refine_ls_number_reflns 5016
_refine_ls_number_restraints 0
_refine_ls_restrained_S_all 1.045
_refine_ls_R_factor_all 0.0252
_refine_ls_R_factor_gt 0.0191
_refine_ls_shift/su_max 0.001
_refine_ls_shift/su_mean 0.000
_refine_ls_structure_factor_coef Fsqd
_refine_ls_weighting_details 'w=1/[\s^2^(Fo^2^)+(0.0237P)^2^+0.6440P] where P=(Fo^2^+2Fc^2^)/3'
_refine_ls_weighting_scheme calc
_refine_ls_wR_factor_gt 0.0439
_refine_ls_wR_factor_ref 0.0459
_reflns_Friedel_coverage 0.000
_reflns_number_gt 4345
_reflns_number_total 5016
_reflns_threshold_expression 'I > 2\s(I)'
_cod_data_source_file c5dt03103f2.cif
_cod_data_source_block shelx
_cod_depositor_comments
;
Adding full bibliography for 7036916--7036918.cif.

2017-03-01
Z value and formula fixed to values more according to usual
chemical conventions.                 miguel
;
_cod_original_formula_sum 'C12 H16 N4 O12 Sn2'
_cod_original_formula_weight 645.67
_cod_original_formula_moiety 'C12 H16 N4 O12 Sn2'
_cod_original_formula_units_Z 2
_cod_original_cell_volume 1011.68(10)
_cod_database_code 7036916
_shelx_space_group_comment
;
The symmetry employed for this shelxl refinement is uniquely defined
by the following loop, which should always be used as a source of
symmetry information in preference to the above space-group names.
They are only intended as comments.
;
_shelx_estimated_absorpt_t_min 0.702
_shelx_estimated_absorpt_t_max 0.785

loop_
_space_group_symop_operation_xyz
'x, y, z'
'-x, -y, -z'

loop_
_atom_site_label
_atom_site_type_symbol
_atom_site_fract_x
_atom_site_fract_y
_atom_site_fract_z
_atom_site_U_iso_or_equiv
_atom_site_adp_type
_atom_site_occupancy
_atom_site_site_symmetry_order
_atom_site_calc_flag
_atom_site_refinement_flags_posn
_atom_site_refinement_flags_adp
Sn1 Sn 0.82819(2) 0.56173(2) 0.35865(2) 0.01489(4) Uani 1 1 d . .
C3 C 0.6727(3) 0.6453(2) 0.7168(2) 0.0256(5) Uani 1 1 d . .
H3A H 0.5686 0.6100 0.7082 0.038 Uiso 1 1 calc R U
H3B H 0.6986 0.7444 0.7680 0.038 Uiso 1 1 calc R U
H3C H 0.7476 0.6069 0.7644 0.038 Uiso 1 1 calc R U
C5 C 0.6768(3) 0.4566(2) 0.0371(2) 0.0216(4) Uani 1 1 d . .
C1 C 0.6150(2) 0.6858(2) 0.5023(2) 0.0174(4) Uani 1 1 d . .
C4 C 0.6148(2) 0.3534(2) 0.0745(2) 0.0198(4) Uani 1 1 d . .
C2 C 0.6775(2) 0.6069(2) 0.5799(2) 0.0168(4) Uani 1 1 d . .
O6 O 0.7820(2) 0.67421(16) 0.10603(18) 0.0281(4) Uani 1 1 d . .
H6 H 0.7914 0.7513 0.1677 0.042 Uiso 1 1 calc R U
N2 N 0.7272(2) 0.57559(18) 0.13620(19) 0.0210(4) Uani 1 1 d . .
O5 O 0.5353(2) 0.24207(17) -0.01939(17) 0.0299(4) Uani 1 1 d . .
N1 N 0.7274(2) 0.50664(17) 0.51326(18) 0.0165(3) Uani 1 1 d . .
O3 O 0.78051(19) 0.42962(15) 0.57934(16) 0.0207(3) Uani 1 1 d . .
H3 H 0.7857 0.3542 0.5235 0.031 Uiso 1 1 calc R U
O2 O 0.53776(19) 0.76821(16) 0.54541(17) 0.0239(3) Uani 1 1 d . .
O4 O 0.64375(18) 0.38571(15) 0.19874(15) 0.0196(3) Uani 1 1 d . .
O1 O 0.64171(17) 0.66186(15) 0.39474(16) 0.0195(3) Uani 1 1 d . .
C6 C 0.6722(4) 0.4173(3) -0.1027(3) 0.0359(6) Uani 1 1 d . .
H6A H 0.5648 0.3972 -0.1641 0.054 Uiso 1 1 calc R U
H6B H 0.7157 0.3366 -0.1317 0.054 Uiso 1 1 calc R U
H6C H 0.7331 0.4922 -0.1044 0.054 Uiso 1 1 calc R U
Sn2 Sn 0.56902(2) 0.01424(2) 0.27402(2) 0.01642(4) Uani 1 1 d . .
C11 C 0.7960(2) 0.1131(2) 0.1508(2) 0.0192(4) Uani 1 1 d . .
C7 C 0.8243(2) -0.09348(19) 0.4234(2) 0.0174(4) Uani 1 1 d . .
C8 C 0.7881(2) 0.0004(2) 0.5419(2) 0.0178(4) Uani 1 1 d . .
C10 C 0.8333(2) 0.2171(2) 0.2950(2) 0.0181(4) Uani 1 1 d . .
O12 O 0.6525(2) -0.08772(17) -0.01772(17) 0.0288(4) Uani 1 1 d . .
H12 H 0.578(4) -0.147(4) -0.024(4) 0.043 Uiso 1 1 d . U
O9 O 0.6465(2) 0.14897(17) 0.61621(16) 0.0235(3) Uani 1 1 d . .
H9 H 0.5835 0.1916 0.5889 0.035 Uiso 1 1 calc R U
N4 N 0.6912(2) 0.00961(17) 0.11291(18) 0.0191(4) Uani 1 1 d . .
O8 O 0.92255(18) -0.15975(15) 0.44083(17) 0.0230(3) Uani 1 1 d . .
N3 N 0.6841(2) 0.06322(17) 0.51045(18) 0.0171(3) Uani 1 1 d . .
O11 O 0.93850(19) 0.31760(16) 0.34323(18) 0.0250(3) Uani 1 1 d . .
O10 O 0.75195(17) 0.19509(14) 0.35906(15) 0.0180(3) Uani 1 1 d . .
O7 O 0.74658(18) -0.10029(15) 0.30572(15) 0.0192(3) Uani 1 1 d . .
C12 C 0.8780(3) 0.1355(3) 0.0674(3) 0.0299(5) Uani 1 1 d . .
H12A H 0.9717 0.0990 0.0802 0.045 Uiso 1 1 calc R U
H12B H 0.9064 0.2330 0.0952 0.045 Uiso 1 1 calc R U
H12C H 0.8100 0.0894 -0.0283 0.045 Uiso 1 1 calc R U
C9 C 0.8709(3) 0.0150(3) 0.6806(2) 0.0267(5) Uani 1 1 d . .
H9A H 0.9272 0.1093 0.7403 0.040 Uiso 1 1 calc R U
H9B H 0.9442 -0.0450 0.6774 0.040 Uiso 1 1 calc R U
H9C H 0.7958 -0.0097 0.7153 0.040 Uiso 1 1 calc R U

loop_
_atom_site_aniso_label
_atom_site_aniso_U_11
_atom_site_aniso_U_22
_atom_site_aniso_U_33
_atom_site_aniso_U_23
_atom_site_aniso_U_13
_atom_site_aniso_U_12
Sn1 0.01715(7) 0.01397(6) 0.01451(7) 0.00620(5) 0.00694(5) 0.00477(5)
C3 0.0347(12) 0.0283(11) 0.0200(10) 0.0119(9) 0.0155(9) 0.0130(9)
C5 0.0300(11) 0.0183(9) 0.0171(9) 0.0082(8) 0.0085(8) 0.0086(8)
C1 0.0170(9) 0.0142(8) 0.0200(9) 0.0065(8) 0.0070(7) 0.0029(7)
C4 0.0225(9) 0.0170(9) 0.0184(9) 0.0077(8) 0.0051(8) 0.0073(7)
C2 0.0158(8) 0.0158(8) 0.0178(9) 0.0065(8) 0.0063(7) 0.0024(7)
O6 0.0478(10) 0.0164(7) 0.0260(8) 0.0109(7) 0.0190(8) 0.0082(7)
N2 0.0305(9) 0.0167(8) 0.0188(8) 0.0095(7) 0.0105(7) 0.0071(7)
O5 0.0394(10) 0.0183(7) 0.0202(8) 0.0029(6) 0.0050(7) -0.0012(7)
N1 0.0173(7) 0.0172(7) 0.0176(8) 0.0101(7) 0.0066(6) 0.0044(6)
O3 0.0286(8) 0.0173(7) 0.0211(7) 0.0116(6) 0.0105(6) 0.0087(6)
O2 0.0276(8) 0.0241(7) 0.0273(8) 0.0126(7) 0.0158(7) 0.0150(6)
O4 0.0222(7) 0.0183(7) 0.0162(7) 0.0070(6) 0.0058(6) 0.0015(5)
O1 0.0218(7) 0.0217(7) 0.0202(7) 0.0117(6) 0.0102(6) 0.0100(6)
C6 0.0622(18) 0.0275(12) 0.0187(11) 0.0091(10) 0.0174(12) 0.0080(12)
Sn2 0.01776(7) 0.01531(6) 0.01662(7) 0.00798(5) 0.00555(5) 0.00427(5)
C11 0.0223(9) 0.0186(9) 0.0193(9) 0.0097(8) 0.0087(8) 0.0075(7)
C7 0.0188(9) 0.0123(8) 0.0233(10) 0.0095(8) 0.0084(8) 0.0034(7)
C8 0.0170(9) 0.0186(9) 0.0194(9) 0.0099(8) 0.0065(7) 0.0041(7)
C10 0.0212(9) 0.0133(8) 0.0200(9) 0.0082(8) 0.0063(8) 0.0062(7)
O12 0.0442(10) 0.0205(8) 0.0155(7) 0.0021(7) 0.0120(7) 0.0017(7)
O9 0.0296(8) 0.0269(8) 0.0192(7) 0.0101(6) 0.0136(6) 0.0154(6)
N4 0.0273(9) 0.0147(7) 0.0144(8) 0.0049(7) 0.0081(7) 0.0070(7)
O8 0.0215(7) 0.0176(7) 0.0309(8) 0.0118(7) 0.0088(6) 0.0074(6)
N3 0.0206(8) 0.0155(7) 0.0172(8) 0.0071(7) 0.0094(7) 0.0055(6)
O11 0.0241(8) 0.0212(7) 0.0269(8) 0.0107(7) 0.0069(7) -0.0004(6)
O10 0.0228(7) 0.0135(6) 0.0183(7) 0.0067(6) 0.0087(6) 0.0041(5)
O7 0.0238(7) 0.0155(6) 0.0193(7) 0.0079(6) 0.0083(6) 0.0085(5)
C12 0.0326(12) 0.0319(12) 0.0295(12) 0.0123(10) 0.0189(10) 0.0068(10)
C9 0.0250(10) 0.0371(12) 0.0218(10) 0.0168(10) 0.0076(9) 0.0103(9)

loop_
_atom_type_symbol
_atom_type_description
_atom_type_scat_dispersion_real
_atom_type_scat_dispersion_imag
_atom_type_scat_source
C C 0.0033 0.0016 'International Tables Vol C Tables 4.2.6.8 and 6.1.1.4'
Sn Sn -0.6537 1.4246 'International Tables Vol C Tables 4.2.6.8 and 6.1.1.4'
O O 0.0106 0.0060 'International Tables Vol C Tables 4.2.6.8 and 6.1.1.4'
N N 0.0061 0.0033 'International Tables Vol C Tables 4.2.6.8 and 6.1.1.4'
H H 0.0000 0.0000 'International Tables Vol C Tables 4.2.6.8 and 6.1.1.4'

loop_
_geom_angle_atom_site_label_1
_geom_angle_atom_site_label_2
_geom_angle_atom_site_label_3
_geom_angle
O1 Sn1 O4 85.92(6)
O1 Sn1 N1 67.40(6)
O4 Sn1 N1 83.42(6)
O1 Sn1 N2 83.10(6)
O4 Sn1 N2 66.80(6)
N1 Sn1 N2 139.51(6)
C2 C3 H3A 109.5
C2 C3 H3B 109.5
H3A C3 H3B 109.5
C2 C3 H3C 109.5
H3A C3 H3C 109.5
H3B C3 H3C 109.5
N2 C5 C6 126.5(2)
N2 C5 C4 112.5(2)
C6 C5 C4 120.9(2)
O2 C1 O1 123.8(2)
O2 C1 C2 118.0(2)
O1 C1 C2 118.18(17)
O5 C4 O4 123.9(2)
O5 C4 C5 117.6(2)
O4 C4 C5 118.51(18)
N1 C2 C3 126.7(2)
N1 C2 C1 112.67(19)
C3 C2 C1 120.62(18)
N2 O6 H6 109.5
C5 N2 O6 114.66(19)
C5 N2 Sn1 110.52(15)
O6 N2 Sn1 127.02(13)
C2 N1 O3 114.19(18)
C2 N1 Sn1 109.58(14)
O3 N1 Sn1 128.20(12)
N1 O3 H3 109.5
C4 O4 Sn1 121.10(15)
C1 O1 Sn1 120.29(13)
C5 C6 H6A 109.5
C5 C6 H6B 109.5
H6A C6 H6B 109.5
C5 C6 H6C 109.5
H6A C6 H6C 109.5
H6B C6 H6C 109.5
O7 Sn2 O10 88.86(6)
O7 Sn2 N3 68.72(6)
O10 Sn2 N3 76.62(6)
O7 Sn2 N4 76.50(6)
O10 Sn2 N4 68.13(6)
N3 Sn2 N4 130.30(6)
N4 C11 C12 126.1(2)
N4 C11 C10 113.3(2)
C12 C11 C10 120.7(2)
O8 C7 O7 123.3(2)
O8 C7 C8 119.7(2)
O7 C7 C8 117.00(17)
N3 C8 C9 125.5(2)
N3 C8 C7 113.54(19)
C9 C8 C7 120.92(18)
O11 C10 O10 124.3(2)
O11 C10 C11 118.2(2)
O10 C10 C11 117.51(18)
N4 O12 H12 101(2)
N3 O9 H9 109.5
C11 N4 O12 115.5(2)
C11 N4 Sn2 116.95(14)
O12 N4 Sn2 127.33(14)
C8 N3 O9 115.22(18)
C8 N3 Sn2 117.38(14)
O9 N3 Sn2 127.36(12)
C10 O10 Sn2 124.01(13)
C7 O7 Sn2 123.34(13)
C11 C12 H12A 109.5
C11 C12 H12B 109.5
H12A C12 H12B 109.5
C11 C12 H12C 109.5
H12A C12 H12C 109.5
H12B C12 H12C 109.5
C8 C9 H9A 109.5
C8 C9 H9B 109.5
H9A C9 H9B 109.5
C8 C9 H9C 109.5
H9A C9 H9C 109.5
H9B C9 H9C 109.5

loop_
_geom_bond_atom_site_label_1
_geom_bond_atom_site_label_2
_geom_bond_distance
Sn1 O1 2.1777(14)
Sn1 O4 2.2035(15)
Sn1 N1 2.5100(19)
Sn1 N2 2.529(2)
C3 C2 1.485(3)
C3 H3A 0.9800
C3 H3B 0.9800
C3 H3C 0.9800
C5 N2 1.279(3)
C5 C6 1.485(3)
C5 C4 1.510(3)
C1 O2 1.239(2)
C1 O1 1.274(3)
C1 C2 1.509(3)
C4 O5 1.245(3)
C4 O4 1.269(3)
C2 N1 1.281(3)
O6 N2 1.381(3)
O6 H6 0.8400
N1 O3 1.377(2)
O3 H3 0.8400
C6 H6A 0.9800
C6 H6B 0.9800
C6 H6C 0.9800
Sn2 O7 2.1762(14)
Sn2 O10 2.1869(15)
Sn2 N3 2.4235(19)
Sn2 N4 2.456(2)
C11 N4 1.278(3)
C11 C12 1.484(3)
C11 C10 1.510(3)
C7 O8 1.227(2)
C7 O7 1.300(3)
C7 C8 1.505(3)
C8 N3 1.274(3)
C8 C9 1.488(3)
C10 O11 1.233(3)
C10 O10 1.285(3)
O12 N4 1.372(2)
O12 H12 0.89(4)
O9 N3 1.378(2)
O9 H9 0.8400
C12 H12A 0.9800
C12 H12B 0.9800
C12 H12C 0.9800
C9 H9A 0.9800
C9 H9B 0.9800
C9 H9C 0.9800

loop_
_geom_torsion_atom_site_label_1
_geom_torsion_atom_site_label_2
_geom_torsion_atom_site_label_3
_geom_torsion_atom_site_label_4
_geom_torsion
N2 C5 C4 O5 165.8(2)
C6 C5 C4 O5 -12.8(3)
N2 C5 C4 O4 -12.8(3)
C6 C5 C4 O4 168.6(2)
O2 C1 C2 N1 166.69(19)
O1 C1 C2 N1 -11.8(3)
O2 C1 C2 C3 -11.5(3)
O1 C1 C2 C3 170.0(2)
C6 C5 N2 O6 -0.1(3)
C4 C5 N2 O6 -178.61(17)
C6 C5 N2 Sn1 -151.7(2)
C4 C5 N2 Sn1 29.8(2)
C3 C2 N1 O3 0.2(3)
C1 C2 N1 O3 -177.92(16)
C3 C2 N1 Sn1 -151.42(19)
C1 C2 N1 Sn1 30.50(19)
O5 C4 O4 Sn1 165.12(17)
C5 C4 O4 Sn1 -16.3(2)
O2 C1 O1 Sn1 162.56(16)
C2 C1 O1 Sn1 -19.0(2)
O8 C7 C8 N3 -180.0(2)
O7 C7 C8 N3 -0.5(3)
O8 C7 C8 C9 0.5(3)
O7 C7 C8 C9 180.0(2)
N4 C11 C10 O11 176.44(19)
C12 C11 C10 O11 -3.4(3)
N4 C11 C10 O10 -4.0(3)
C12 C11 C10 O10 176.1(2)
C12 C11 N4 O12 -0.5(3)
C10 C11 N4 O12 179.69(17)
C12 C11 N4 Sn2 -176.12(18)
C10 C11 N4 Sn2 4.0(2)
C9 C8 N3 O9 -1.3(3)
C7 C8 N3 O9 179.22(18)
C9 C8 N3 Sn2 -179.21(18)
C7 C8 N3 Sn2 1.3(2)
O11 C10 O10 Sn2 -178.57(16)
C11 C10 O10 Sn2 1.9(2)
O8 C7 O7 Sn2 178.76(16)
C8 C7 O7 Sn2 -0.7(3)
